data_1526941
loop_
_publ_author_name
'Wickleder, C.'
'Larsen, P.'

_publ_section_title
;
 Ba Cl S C N und Na4 Mg (S C N)6: zwei neue wasserfreie Thiocyanate der
 Erdalkalimetalle
;
_journal_name_full 'Zeitschrift fuer Anorganische und Allgemeine Chemie'
_journal_page_first 1279
_journal_page_last 1282
_journal_volume 627
_journal_year 2001
_chemical_formula_sum 'C6 Mg N6 Na4 S6'
_chemical_name_systematic 'Na4 Mg (S C N)6'
_space_group_IT_number 163
_symmetry_space_group_name_Hall '-P 3 2c'
_symmetry_space_group_name_H-M 'P -3 1 c'
_cell_angle_alpha 90
_cell_angle_beta 90
_cell_angle_gamma 120
_cell_formula_units_Z 2
_cell_length_a 8.638
_cell_length_b 8.638
_cell_length_c 13.993
_cell_volume 904.207
_citation_journal_id_ASTM ZAACAB
_cod_data_source_file Wickleder_ZAACAB_2001_1997.cif
_cod_data_source_block C6Mg1N6Na4S6
_cod_original_cell_volume 904.2069
_cod_original_formula_sum 'C6 Mg1 N6 Na4 S6'
_cod_database_code 1526941

loop_
_symmetry_equiv_pos_as_xyz
x,y,z
-y,x-y,z
-x+y,-x,z
-y,-x,-z+1/2
x,x-y,-z+1/2
-x+y,y,-z+1/2
-x,-y,-z
y,-x+y,-z
x-y,x,-z
y,x,z-1/2
-x,-x+y,z-1/2
x-y,-y,z-1/2

loop_
_atom_site_label
_atom_site_type_symbol
_atom_site_fract_x
_atom_site_fract_y
_atom_site_fract_z
_atom_site_occupancy
_atom_site_U_iso_or_equiv
C1 C+4 0.3406 0.3414 0.1363 1 0.0
Na1 Na+1 0 0 0 1 0.0
N1 N-3 0.4679 0.337 0.1578 1 0.0
Mg1 Mg+2 0.6667 0.3333 0.25 1 0.0
Na2 Na+1 0.3333 0.6667 0.25 1 0.0
S1 S-2 0.1616 0.3516 0.1078 1 0.0
Na3 Na+1 0.6667 0.3333 0.0227 1 0.0
